data_1574633
loop_
_publ_author_name
'Schollmeyer, Dieter'
'Detert, Heiner'

_publ_section_title
;
 4,12-Diselena-5,6,13,14-tetraazatricyclo[9.3.0.03,7]tetradeca-1(11),3(7),5,13-tetraene
;
_journal_coeditor_code VM4066
_journal_issue 5
_journal_name_full IUCrData
_journal_page_first x250324
_journal_paper_doi 10.1107/S2414314625003244
_journal_volume 10
_journal_year 2025
_chemical_formula_iupac 'C8 H8 N4 Se2'
_chemical_formula_moiety 'C8 H8 N4 Se2'
_chemical_formula_sum 'C8 H8 N4 Se2'
_chemical_formula_weight 318.10
_chemical_name_systematic 4,12-Diselena-5,6,13,14-tetraazatricyclo[9.3.0.0^3,7^]tetradeca-1(11),3(7),5,13-tetraene
_space_group_crystal_system monoclinic
_space_group_IT_number 14
_space_group_name_Hall '-P 2yn'
_space_group_name_H-M_alt 'P 1 21/n 1'
_atom_sites_solution_hydrogens geom
_atom_sites_solution_primary dual
_audit_creation_method SHELXL-2019/3
_cell_angle_alpha 90
_cell_angle_beta 90.110(4)
_cell_angle_gamma 90
_cell_formula_units_Z 4
_cell_length_a 7.2217(4)
_cell_length_b 15.6664(8)
_cell_length_c 8.4925(5)
_cell_measurement_reflns_used 11184
_cell_measurement_temperature 120(2)
_cell_measurement_theta_max 28.30
_cell_measurement_theta_min 2.73
_cell_volume 960.82(9)
_computing_cell_refinement
;
<i>Recipe</i> in <i>X-AREA</i> (Stoe & Cie, 2020)
;
_computing_data_collection
;
<i>WinXpose</i> in <i>X-AREA</i> (Stoe & Cie, 2020)
;
_computing_data_reduction
;
<i>Integrate</i> in <i>X-AREA</i> (Stoe & Cie, 2020)
;
_computing_molecular_graphics
;
PLATON (Spek, 2020)
;
_computing_structure_refinement
;
SHELXL2019 (Sheldrick, 2015<i>b</i>)
;
_computing_structure_solution
;
SHELXT2014 (Sheldrick, 2015<i>a</i>)
;
_diffrn_ambient_temperature 120(2)
_diffrn_detector_area_resol_mean 6.67
_diffrn_measured_fraction_theta_full 0.999
_diffrn_measured_fraction_theta_max 0.989
_diffrn_measurement_device_type 'STOE IPDS 2T'
_diffrn_measurement_method 'rotation method, \w scans'
_diffrn_radiation_type MoK\a
_diffrn_radiation_wavelength 0.71073
_diffrn_reflns_av_R_equivalents 0.0216
_diffrn_reflns_av_unetI/netI 0.0197
_diffrn_reflns_limit_h_max 8
_diffrn_reflns_limit_h_min -9
_diffrn_reflns_limit_k_max 20
_diffrn_reflns_limit_k_min -20
_diffrn_reflns_limit_l_max 9
_diffrn_reflns_limit_l_min -11
_diffrn_reflns_number 5404
_diffrn_reflns_theta_full 25.242
_diffrn_reflns_theta_max 27.991
_diffrn_reflns_theta_min 2.728
_diffrn_source 'sealed X-ray tube, 12x0.4mm long-fine focus'
_exptl_absorpt_coefficient_mu 7.658
_exptl_absorpt_correction_T_max 0.2507
_exptl_absorpt_correction_T_min 0.1074
_exptl_absorpt_correction_type integration
_exptl_crystal_colour colorless
_exptl_crystal_density_diffrn 2.199
_exptl_crystal_description block
_exptl_crystal_F_000 608
_exptl_crystal_size_max 0.420
_exptl_crystal_size_mid 0.310
_exptl_crystal_size_min 0.210
_refine_diff_density_max 0.482
_refine_diff_density_min -0.441
_refine_ls_extinction_method none
_refine_ls_goodness_of_fit_ref 1.171
_refine_ls_hydrogen_treatment constr
_refine_ls_matrix_type full
_refine_ls_number_parameters 127
_refine_ls_number_reflns 2296
_refine_ls_number_restraints 0
_refine_ls_restrained_S_all 1.171
_refine_ls_R_factor_all 0.0357
_refine_ls_R_factor_gt 0.0293
_refine_ls_shift/su_max 0.001
_refine_ls_shift/su_mean 0.000
_refine_ls_structure_factor_coef Fsqd
_refine_ls_weighting_details 'w=1/[\s^2^(Fo^2^)+(0.0269P)^2^+2.4350P] where P=(Fo^2^+2Fc^2^)/3'
_refine_ls_weighting_scheme calc
_refine_ls_wR_factor_gt 0.0672
_refine_ls_wR_factor_ref 0.0709
_reflns_number_gt 2066
_reflns_number_total 2296
_reflns_threshold_expression 'I > 2\s(I)'
_cod_data_source_file vm4066.cif
_cod_data_source_block I
_cod_original_sg_symbol_H-M 'P 21/n'
_cod_database_code 1574633
_shelx_space_group_comment
;
The symmetry employed for this shelxl refinement is uniquely defined
by the following loop, which should always be used as a source of
symmetry information in preference to the above space-group names.
They are only intended as comments.
;
_shelx_estimated_absorpt_t_min 0.141
_shelx_estimated_absorpt_t_max 0.296

loop_
_space_group_symop_operation_xyz
'x, y, z'
'-x+1/2, y+1/2, -z+1/2'
'-x, -y, -z'
'x-1/2, -y-1/2, z-1/2'

loop_
_atom_site_type_symbol
_atom_site_label
_atom_site_fract_x
_atom_site_fract_y
_atom_site_fract_z
_atom_site_U_iso_or_equiv
_atom_site_adp_type
_atom_site_calc_flag
_atom_site_occupancy
_atom_site_disorder_assembly
_atom_site_disorder_group
C C1 0.4215(4) 0.37887(19) 0.9033(4) 0.0160(6) Uani d 1 . .
H H1A 0.302532 0.380853 0.960943 0.019 Uiso calc 1 . .
H H1B 0.522437 0.369867 0.980596 0.019 Uiso calc 1 . .
C C2 0.4515(4) 0.46134(19) 0.8159(3) 0.0152(6) Uani d 1 . .
N N3 0.6299(4) 0.49038(17) 0.7962(3) 0.0178(5) Uani d 1 . .
N N4 0.6528(4) 0.55671(18) 0.7130(3) 0.0221(6) Uani d 1 . .
Se Se5 0.42162(5) 0.59667(2) 0.63795(4) 0.02054(10) Uani d 1 . .
C C6 0.3146(4) 0.5069(2) 0.7443(4) 0.0157(6) Uani d 1 . .
C C7 0.1118(4) 0.4872(2) 0.7445(4) 0.0180(6) Uani d 1 . .
H H7A 0.042450 0.539719 0.717557 0.022 Uiso calc 1 . .
H H7B 0.074926 0.469928 0.852125 0.022 Uiso calc 1 . .
C C8 0.0561(4) 0.4161(2) 0.6286(4) 0.0185(6) Uani d 1 . .
H H8A -0.076361 0.423468 0.601538 0.022 Uiso calc 1 . .
H H8B 0.128039 0.423644 0.530446 0.022 Uiso calc 1 . .
C C9 0.0848(4) 0.3240(2) 0.6872(4) 0.0171(6) Uani d 1 . .
H H9A 0.039233 0.321004 0.796966 0.020 Uiso calc 1 . .
H H9B 0.004683 0.286199 0.623171 0.020 Uiso calc 1 . .
C C10 0.2770(4) 0.2876(2) 0.6847(3) 0.0153(6) Uani d 1 . .
N N11 0.3132(4) 0.22323(17) 0.5779(3) 0.0175(5) Uani d 1 . .
N N12 0.4723(4) 0.18783(17) 0.5841(3) 0.0194(5) Uani d 1 . .
Se Se13 0.61533(4) 0.23617(2) 0.74477(4) 0.01775(9) Uani d 1 . .
C C14 0.4189(4) 0.30689(19) 0.7851(3) 0.0141(6) Uani d 1 . .

loop_
_atom_site_aniso_label
_atom_site_aniso_U_11
_atom_site_aniso_U_22
_atom_site_aniso_U_33
_atom_site_aniso_U_12
_atom_site_aniso_U_13
_atom_site_aniso_U_23
C1 0.0178(14) 0.0145(14) 0.0158(13) 0.0004(11) -0.0014(11) -0.0020(11)
C2 0.0175(14) 0.0135(13) 0.0147(13) -0.0003(11) -0.0004(11) -0.0039(11)
N3 0.0174(13) 0.0166(12) 0.0195(12) -0.0013(10) -0.0014(10) -0.0040(10)
N4 0.0211(14) 0.0207(14) 0.0246(14) -0.0032(11) 0.0018(11) -0.0046(11)
Se5 0.02600(18) 0.01483(16) 0.02079(16) -0.00047(12) 0.00078(13) 0.00212(11)
C6 0.0169(14) 0.0152(14) 0.0151(13) 0.0011(11) 0.0004(11) -0.0006(11)
C7 0.0142(14) 0.0180(15) 0.0217(15) 0.0037(11) -0.0019(12) -0.0011(12)
C8 0.0120(14) 0.0218(16) 0.0217(15) 0.0006(11) -0.0015(12) -0.0011(12)
C9 0.0132(14) 0.0198(15) 0.0182(14) -0.0017(11) 0.0005(11) -0.0005(12)
C10 0.0157(14) 0.0150(13) 0.0152(13) -0.0011(11) -0.0002(11) 0.0016(11)
N11 0.0217(13) 0.0156(12) 0.0153(12) -0.0004(10) -0.0012(10) -0.0009(10)
N12 0.0224(14) 0.0193(13) 0.0165(12) -0.0003(11) -0.0011(10) -0.0020(10)
Se13 0.01585(16) 0.01742(16) 0.01997(16) 0.00329(11) -0.00227(11) -0.00193(11)
C14 0.0143(14) 0.0125(13) 0.0155(13) 0.0007(11) 0.0007(11) -0.0002(10)

loop_
_atom_type_symbol
_atom_type_description
_atom_type_scat_dispersion_real
_atom_type_scat_dispersion_imag
_atom_type_scat_source
C C 0.0033 0.0016 'International Tables Vol C Tables 4.2.6.8 and 6.1.1.4'
H H 0.0000 0.0000 'International Tables Vol C Tables 4.2.6.8 and 6.1.1.4'
N N 0.0061 0.0033 'International Tables Vol C Tables 4.2.6.8 and 6.1.1.4'
Se Se -0.0929 2.2259 'International Tables Vol C Tables 4.2.6.8 and 6.1.1.4'

loop_
_geom_angle_atom_site_label_1
_geom_angle_atom_site_label_2
_geom_angle_atom_site_label_3
_geom_angle_site_symmetry_1
_geom_angle_site_symmetry_3
_geom_angle
_geom_angle_publ_flag
C2 C1 C14 . . 108.3(2) ?
C2 C1 H1A . . 110.0 ?
C14 C1 H1A . . 110.0 ?
C2 C1 H1B . . 110.0 ?
C14 C1 H1B . . 110.0 ?
H1A C1 H1B . . 108.4 ?
C6 C2 N3 . . 116.8(3) ?
C6 C2 C1 . . 124.4(3) ?
N3 C2 C1 . . 118.6(3) ?
N4 N3 C2 . . 117.5(3) ?
N3 N4 Se5 . . 110.0(2) ?
C6 Se5 N4 . . 87.31(13) ?
C2 C6 C7 . . 126.9(3) ?
C2 C6 Se5 . . 108.3(2) ?
C7 C6 Se5 . . 124.7(2) ?
C6 C7 C8 . . 113.8(3) ?
C6 C7 H7A . . 108.8 ?
C8 C7 H7A . . 108.8 ?
C6 C7 H7B . . 108.8 ?
C8 C7 H7B . . 108.8 ?
H7A C7 H7B . . 107.7 ?
C9 C8 C7 . . 115.8(3) ?
C9 C8 H8A . . 108.3 ?
C7 C8 H8A . . 108.3 ?
C9 C8 H8B . . 108.3 ?
C7 C8 H8B . . 108.3 ?
H8A C8 H8B . . 107.4 ?
C10 C9 C8 . . 118.4(3) ?
C10 C9 H9A . . 107.7 ?
C8 C9 H9A . . 107.7 ?
C10 C9 H9B . . 107.7 ?
C8 C9 H9B . . 107.7 ?
H9A C9 H9B . . 107.1 ?
C14 C10 N11 . . 115.4(3) ?
C14 C10 C9 . . 126.9(3) ?
N11 C10 C9 . . 117.6(3) ?
N12 N11 C10 . . 117.5(3) ?
N11 N12 Se13 . . 110.5(2) ?
C14 Se13 N12 . . 87.40(13) ?
C10 C14 C1 . . 126.1(3) ?
C10 C14 Se13 . . 109.3(2) ?
C1 C14 Se13 . . 124.6(2) ?

loop_
_geom_bond_atom_site_label_1
_geom_bond_atom_site_label_2
_geom_bond_site_symmetry_2
_geom_bond_distance
_geom_bond_publ_flag
C1 C2 . 1.506(4) ?
C1 C14 . 1.510(4) ?
C1 H1A . 0.9900 ?
C1 H1B . 0.9900 ?
C2 C6 . 1.362(4) ?
C2 N3 . 1.377(4) ?
N3 N4 . 1.268(4) ?
N4 Se5 . 1.892(3) ?
Se5 C6 . 1.842(3) ?
C6 C7 . 1.497(4) ?
C7 C8 . 1.540(4) ?
C7 H7A . 0.9900 ?
C7 H7B . 0.9900 ?
C8 C9 . 1.540(4) ?
C8 H8A . 0.9900 ?
C8 H8B . 0.9900 ?
C9 C10 . 1.501(4) ?
C9 H9A . 0.9900 ?
C9 H9B . 0.9900 ?
C10 C14 . 1.366(4) ?
C10 N11 . 1.382(4) ?
N11 N12 . 1.277(4) ?
N12 Se13 . 1.870(3) ?
Se13 C14 . 1.833(3) ?

loop_
_geom_torsion_atom_site_label_1
_geom_torsion_atom_site_label_2
_geom_torsion_atom_site_label_3
_geom_torsion_atom_site_label_4
_geom_torsion_site_symmetry_1
_geom_torsion_site_symmetry_2
_geom_torsion_site_symmetry_3
_geom_torsion_site_symmetry_4
_geom_torsion
_geom_torsion_publ_flag
C14 C1 C2 C6 . . . . 83.3(4) ?
C14 C1 C2 N3 . . . . -91.8(3) ?
C6 C2 N3 N4 . . . . -0.2(4) ?
C1 C2 N3 N4 . . . . 175.2(3) ?
C2 N3 N4 Se5 . . . . -0.1(3) ?
N3 N4 Se5 C6 . . . . 0.3(2) ?
N3 C2 C6 C7 . . . . 178.3(3) ?
C1 C2 C6 C7 . . . . 3.1(5) ?
N3 C2 C6 Se5 . . . . 0.5(3) ?
C1 C2 C6 Se5 . . . . -174.7(2) ?
N4 Se5 C6 C2 . . . . -0.4(2) ?
N4 Se5 C6 C7 . . . . -178.3(3) ?
C2 C6 C7 C8 . . . . -78.4(4) ?
Se5 C6 C7 C8 . . . . 99.1(3) ?
C6 C7 C8 C9 . . . . 82.1(3) ?
C7 C8 C9 C10 . . . . -78.1(4) ?
C8 C9 C10 C14 . . . . 74.3(4) ?
C8 C9 C10 N11 . . . . -110.8(3) ?
C14 C10 N11 N12 . . . . 0.7(4) ?
C9 C10 N11 N12 . . . . -174.7(3) ?
C10 N11 N12 Se13 . . . . 0.2(3) ?
N11 N12 Se13 C14 . . . . -0.8(2) ?
N11 C10 C14 C1 . . . . 174.7(3) ?
C9 C10 C14 C1 . . . . -10.4(5) ?
N11 C10 C14 Se13 . . . . -1.3(3) ?
C9 C10 C14 Se13 . . . . 173.7(2) ?
C2 C1 C14 C10 . . . . -75.3(4) ?
C2 C1 C14 Se13 . . . . 100.0(3) ?
N12 Se13 C14 C10 . . . . 1.1(2) ?
N12 Se13 C14 C1 . . . . -174.9(3) ?
